data_4082574
loop_
_publ_author_name
'Shimogawa, Ryuichi'
'Takao, Toshiro'
'Suzuki, Hiroharu'

_publ_section_title
;
 Synthesis, Characterization, and Reactions of Ruthenium(II), -(III), and
 -(IV) Complexes with Sterically Demanding
 1,2,4-Tri-tert-butylcyclopentadienyl Ligands
;
_journal_issue 1
_journal_name_full Organometallics
_journal_page_first 289
_journal_paper_doi 10.1021/om401035y
_journal_volume 33
_journal_year 2014
_chemical_formula_sum 'C34 H58 Cl3 Ru2'
_chemical_formula_weight 775.29
_chemical_name_systematic
; 
 ? 
;
_space_group_IT_number 2
_symmetry_cell_setting triclinic
_symmetry_space_group_name_Hall '-P 1'
_symmetry_space_group_name_H-M 'P -1'
_atom_sites_solution_hydrogens geom
_atom_sites_solution_primary direct
_atom_sites_solution_secondary difmap
_audit_creation_method SHELXL-97
_cell_angle_alpha 62.9080(13)
_cell_angle_beta 67.3960(14)
_cell_angle_gamma 88.4110(14)
_cell_formula_units_Z 2
_cell_length_a 10.5017(4)
_cell_length_b 13.8218(7)
_cell_length_c 15.4523(8)
_cell_measurement_reflns_used 14975
_cell_measurement_temperature 123(2)
_cell_measurement_theta_max 25.35
_cell_measurement_theta_min 3.00
_cell_volume 1813.59(15)
_computing_cell_refinement PROCESS-AUTO
_computing_data_collection 'PROCESS-AUTO (Rigaku, 1998)'
_computing_data_reduction 'SHELXS-97 (Sheldrick, 1990)'
_computing_molecular_graphics 'ORTEX (P.McArdle, 1995)'
_computing_publication_material SHELXL-97
_computing_structure_refinement 'SHELXL-97 (Sheldrick, 1997)'
_computing_structure_solution SHELXS-97
_diffrn_ambient_temperature 123(2)
_diffrn_detector_area_resol_mean 10
_diffrn_measured_fraction_theta_full 0.997
_diffrn_measured_fraction_theta_max 0.997
_diffrn_measurement_device_type 'Rigaku R-AXIS RAPID Imaging Plate'
_diffrn_measurement_method \w
_diffrn_radiation_monochromator graphite
_diffrn_radiation_source 'Rigaku Rotating Anode Ultrax18'
_diffrn_radiation_type MoK\a
_diffrn_radiation_wavelength 0.71069
_diffrn_reflns_av_R_equivalents 0.0409
_diffrn_reflns_av_sigmaI/netI 0.0539
_diffrn_reflns_limit_h_max 12
_diffrn_reflns_limit_h_min -12
_diffrn_reflns_limit_k_max 16
_diffrn_reflns_limit_k_min -16
_diffrn_reflns_limit_l_max 18
_diffrn_reflns_limit_l_min -18
_diffrn_reflns_number 14968
_diffrn_reflns_theta_full 25.35
_diffrn_reflns_theta_max 25.35
_diffrn_reflns_theta_min 3.00
_exptl_absorpt_coefficient_mu 1.074
_exptl_absorpt_correction_T_max 1.0000
_exptl_absorpt_correction_T_min 0.6627
_exptl_absorpt_correction_type empirical
_exptl_crystal_colour orange
_exptl_crystal_density_diffrn 1.420
_exptl_crystal_density_meas ?
_exptl_crystal_density_method 'not measured'
_exptl_crystal_description needle
_exptl_crystal_F_000 802
_exptl_crystal_size_max 0.184
_exptl_crystal_size_mid 0.056
_exptl_crystal_size_min 0.046
_refine_diff_density_max 0.647
_refine_diff_density_min -1.004
_refine_diff_density_rms 0.101
_refine_ls_extinction_method none
_refine_ls_goodness_of_fit_ref 1.028
_refine_ls_hydrogen_treatment mixed
_refine_ls_matrix_type full
_refine_ls_number_parameters 439
_refine_ls_number_reflns 6617
_refine_ls_number_restraints 0
_refine_ls_restrained_S_all 1.028
_refine_ls_R_factor_all 0.0485
_refine_ls_R_factor_gt 0.0334
_refine_ls_shift/su_max 0.001
_refine_ls_shift/su_mean 0.000
_refine_ls_structure_factor_coef Fsqd
_refine_ls_weighting_details 'calc w=1/[\s^2^(Fo^2^)+(0.0219P)^2^+1.9207P] where P=(Fo^2^+2Fc^2^)/3'
_refine_ls_weighting_scheme calc
_refine_ls_wR_factor_gt 0.0655
_refine_ls_wR_factor_ref 0.0718
_reflns_number_gt 5275
_reflns_number_total 6617
_reflns_threshold_expression >2sigma(I)
_cod_data_source_file om401035y_si_001.cif
_cod_data_source_block tBu3CpRu2Cl3
_cod_depositor_comments
;
The following automatic conversions were performed:

'_symmetry_cell_setting' value 'Triclinic' changed to 'triclinic'
according to
/usr/data/users/saulius/automatic-downloads/current/ACS/lib/dictionaries/cif_core.dic
dictionary named 'cif_core.dic' version 2.4.2 from
2011-04-26.

'_exptl_absorpt_correction_type' value 'Empirical'
changed to 'empirical' according to
/usr/data/users/saulius/automatic-downloads/current/ACS/lib/dictionaries/cif_core.dic
dictionary named 'cif_core.dic' version 2.4.2 from 2011-04-26.

Automatic conversion script
Id: cif_fix_values 2281 2013-09-26 08:29:07Z andrius 

The following automatic conversions were performed:

'_exptl_crystal_density_meas' value 'not measured' was changed to '?'
- the value is perceived as not measured.

Automatic conversion script
Id: cif_fix_values 3008 2015-01-20 13:52:24Z robertas 
;
_cod_original_cell_volume 1813.59(14)
_cod_original_sg_symbol_H-M P-1
_cod_database_code 4082574

loop_
_symmetry_equiv_pos_as_xyz
'x, y, z'
'-x, -y, -z'

loop_
_atom_site_label
_atom_site_type_symbol
_atom_site_fract_x
_atom_site_fract_y
_atom_site_fract_z
_atom_site_U_iso_or_equiv
_atom_site_adp_type
_atom_site_occupancy
_atom_site_symmetry_multiplicity
_atom_site_calc_flag
_atom_site_refinement_flags
Ru1 Ru 0.18353(3) 0.39913(2) 0.24096(2) 0.01526(8) Uani 1 1 d .
Ru2 Ru 0.21066(3) 0.62455(2) 0.21966(2) 0.01549(8) Uani 1 1 d .
Cl1 Cl 0.04771(9) 0.54615(7) 0.17472(7) 0.02293(19) Uani 1 1 d .
Cl2 Cl 0.10118(9) 0.44719(7) 0.38294(7) 0.02274(19) Uani 1 1 d .
Cl3 Cl 0.37381(8) 0.55752(7) 0.10849(7) 0.0239(2) Uani 1 1 d .
C1 C 0.3000(3) 0.2655(3) 0.2755(3) 0.0186(7) Uani 1 1 d .
C2 C 0.2928(3) 0.2982(3) 0.1765(3) 0.0190(8) Uani 1 1 d .
C3 C 0.1497(3) 0.2859(3) 0.1893(3) 0.0172(7) Uani 1 1 d .
C4 C 0.0622(3) 0.2396(3) 0.3048(3) 0.0159(7) Uani 1 1 d .
C5 C 0.1592(3) 0.2296(3) 0.3525(3) 0.0176(7) Uani 1 1 d .
C6 C 0.4284(3) 0.2562(3) 0.3001(3) 0.0218(8) Uani 1 1 d .
C7 C 0.5573(4) 0.3364(4) 0.2009(3) 0.0354(10) Uani 1 1 d .
H7A H 0.6400 0.3260 0.2169 0.035(11) Uiso 1 1 calc R
H7B H 0.5421 0.4125 0.1810 0.042(12) Uiso 1 1 calc R
H7C H 0.5723 0.3221 0.1415 0.031(11) Uiso 1 1 calc R
C8 C 0.4542(4) 0.1373(3) 0.3323(4) 0.0360(10) Uani 1 1 d .
H8A H 0.5349 0.1276 0.3506 0.033(11) Uiso 1 1 calc R
H8B H 0.4732 0.1228 0.2724 0.065(16) Uiso 1 1 calc R
H8C H 0.3710 0.0857 0.3943 0.071(16) Uiso 1 1 calc R
C9 C 0.4032(4) 0.2805(4) 0.3915(4) 0.0413(11) Uani 1 1 d .
H9A H 0.4892 0.2796 0.4026 0.053(13) Uiso 1 1 calc R
H9B H 0.3276 0.2241 0.4571 0.057(14) Uiso 1 1 calc R
H9C H 0.3766 0.3534 0.3738 0.052(14) Uiso 1 1 calc R
C10 C 0.1196(3) 0.3098(3) 0.0923(3) 0.0197(8) Uani 1 1 d .
C11 C 0.2277(3) 0.4084(3) -0.0092(3) 0.0253(8) Uani 1 1 d .
H11A H 0.3220 0.3902 -0.0231 0.019(9) Uiso 1 1 calc R
H11B H 0.2236 0.4734 0.0012 0.033(11) Uiso 1 1 calc R
H11C H 0.2065 0.4241 -0.0703 0.027(10) Uiso 1 1 calc R
C12 C -0.0247(3) 0.3389(3) 0.0998(3) 0.0224(8) Uani 1 1 d .
H12A H -0.0324 0.3551 0.0335 0.031(11) Uiso 1 1 calc R
H12B H -0.0361 0.4039 0.1103 0.024(10) Uiso 1 1 calc R
H12C H -0.0979 0.2765 0.1604 0.035(11) Uiso 1 1 calc R
C13 C 0.1371(4) 0.2059(3) 0.0784(3) 0.0287(9) Uani 1 1 d .
H13A H 0.2307 0.1890 0.0712 0.028(10) Uiso 1 1 calc R
H13B H 0.1256 0.2193 0.0140 0.033(11) Uiso 1 1 calc R
H13C H 0.0660 0.1433 0.1410 0.038(11) Uiso 1 1 calc R
C14 C -0.0952(3) 0.1932(3) 0.3760(3) 0.0205(8) Uani 1 1 d .
C15 C -0.1875(3) 0.2821(3) 0.3579(3) 0.0248(8) Uani 1 1 d .
H15A H -0.2859 0.2479 0.4062 0.045(12) Uiso 1 1 calc R
H15B H -0.1764 0.3169 0.2836 0.026(10) Uiso 1 1 calc R
H15C H -0.1593 0.3381 0.3724 0.027(10) Uiso 1 1 calc R
C16 C -0.1403(4) 0.1001(3) 0.3592(3) 0.0272(9) Uani 1 1 d .
H16A H -0.2377 0.0652 0.4099 0.040(12) Uiso 1 1 calc R
H16B H -0.0795 0.0449 0.3712 0.034(11) Uiso 1 1 calc R
H16C H -0.1323 0.1312 0.2859 0.030(11) Uiso 1 1 calc R
C17 C -0.1223(3) 0.1405(3) 0.4946(3) 0.0258(9) Uani 1 1 d .
H17A H -0.2222 0.1094 0.5394 0.029(10) Uiso 1 1 calc R
H17B H -0.0949 0.1969 0.5090 0.024(10) Uiso 1 1 calc R
H17C H -0.0672 0.0816 0.5109 0.041(12) Uiso 1 1 calc R
C18 C 0.3185(3) 0.7076(3) 0.2686(3) 0.0171(7) Uani 1 1 d .
C19 C 0.1710(4) 0.7099(3) 0.3099(3) 0.0191(7) Uani 1 1 d .
C20 C 0.1259(3) 0.7651(3) 0.2257(3) 0.0182(7) Uani 1 1 d .
C21 C 0.2537(3) 0.8017(3) 0.1241(3) 0.0180(7) Uani 1 1 d .
C22 C 0.3649(3) 0.7647(3) 0.1559(3) 0.0178(7) Uani 1 1 d .
C23 C 0.4109(3) 0.6682(3) 0.3290(3) 0.0206(8) Uani 1 1 d .
C24 C 0.3290(4) 0.5753(3) 0.4424(3) 0.0311(9) Uani 1 1 d .
H24A H 0.3903 0.5535 0.4800 0.038(11) Uiso 1 1 calc R
H24B H 0.2947 0.5118 0.4399 0.042(12) Uiso 1 1 calc R
H24C H 0.2493 0.6006 0.4802 0.033(11) Uiso 1 1 calc R
C25 C 0.4637(4) 0.7687(3) 0.3331(3) 0.0290(9) Uani 1 1 d .
H25A H 0.5196 0.8276 0.2601 0.034(11) Uiso 1 1 calc R
H25B H 0.5217 0.7466 0.3734 0.040(12) Uiso 1 1 calc R
H25C H 0.3833 0.7956 0.3683 0.016(9) Uiso 1 1 calc R
C26 C 0.5360(4) 0.6294(3) 0.2700(3) 0.0317(9) Uani 1 1 d .
H26A H 0.5951 0.6919 0.2002 0.020(9) Uiso 1 1 calc R
H26B H 0.5024 0.5718 0.2595 0.048(13) Uiso 1 1 calc R
H26C H 0.5909 0.5995 0.3123 0.038(12) Uiso 1 1 calc R
C27 C -0.0269(3) 0.7831(3) 0.2532(3) 0.0217(8) Uani 1 1 d .
C28 C -0.1254(3) 0.6826(3) 0.3575(3) 0.0282(9) Uani 1 1 d .
H28A H -0.1149 0.6163 0.3491 0.063(15) Uiso 1 1 calc R
H28B H -0.2226 0.6942 0.3739 0.034(11) Uiso 1 1 calc R
H28C H -0.1017 0.6732 0.4160 0.043(12) Uiso 1 1 calc R
C29 C -0.0822(4) 0.7994(3) 0.1698(3) 0.0284(9) Uani 1 1 d .
H29A H -0.0261 0.8654 0.1021 0.031(11) Uiso 1 1 calc R
H29B H -0.1803 0.8086 0.1952 0.053(14) Uiso 1 1 calc R
H29C H -0.0754 0.7347 0.1588 0.036(11) Uiso 1 1 calc R
C30 C -0.0366(4) 0.8844(3) 0.2706(4) 0.0368(10) Uani 1 1 d .
H30A H 0.0244 0.9495 0.2041 0.038(12) Uiso 1 1 calc R
H30B H -0.0068 0.8715 0.3272 0.061(15) Uiso 1 1 calc R
H30C H -0.1337 0.8968 0.2917 0.041(12) Uiso 1 1 calc R
C31 C 0.2834(3) 0.8770(3) 0.0060(3) 0.0218(8) Uani 1 1 d .
C32 C 0.2458(4) 0.9901(3) -0.0094(3) 0.0307(9) Uani 1 1 d .
H32A H 0.2732 1.0406 -0.0857 0.040(12) Uiso 1 1 calc R
H32B H 0.2957 1.0201 0.0176 0.041(12) Uiso 1 1 calc R
H32C H 0.1445 0.9818 0.0299 0.031(11) Uiso 1 1 calc R
C33 C 0.2108(4) 0.8279(3) -0.0380(3) 0.0287(9) Uani 1 1 d .
H33A H 0.2435 0.7592 -0.0331 0.024(10) Uiso 1 1 calc R
H33B H 0.2334 0.8808 -0.1130 0.036(11) Uiso 1 1 calc R
H33C H 0.1091 0.8123 0.0038 0.031(11) Uiso 1 1 calc R
C34 C 0.4425(3) 0.8979(3) -0.0636(3) 0.0268(9) Uani 1 1 d .
H34A H 0.4721 0.8275 -0.0553 0.030(11) Uiso 1 1 calc R
H34B H 0.4942 0.9325 -0.0409 0.036(11) Uiso 1 1 calc R
H34C H 0.4620 0.9471 -0.1389 0.032(11) Uiso 1 1 calc R
H2 H 0.366(4) 0.332(4) 0.111(4) 0.047 Uiso 1 1 d .
H5 H 0.135(3) 0.207(3) 0.423(3) 0.017(9) Uiso 1 1 d .
H19 H 0.111(3) 0.674(3) 0.381(3) 0.021(10) Uiso 1 1 d .
H22 H 0.461(3) 0.767(3) 0.106(3) 0.019(9) Uiso 1 1 d .

loop_
_atom_site_aniso_label
_atom_site_aniso_U_11
_atom_site_aniso_U_22
_atom_site_aniso_U_33
_atom_site_aniso_U_23
_atom_site_aniso_U_13
_atom_site_aniso_U_12
Ru1 0.01707(15) 0.01516(15) 0.01536(16) -0.00765(13) -0.00808(11) 0.00218(10)
Ru2 0.01774(15) 0.01542(15) 0.01574(16) -0.00807(13) -0.00862(11) 0.00297(10)
Cl1 0.0297(5) 0.0196(4) 0.0294(5) -0.0130(4) -0.0204(4) 0.0068(3)
Cl2 0.0318(5) 0.0189(4) 0.0166(5) -0.0089(4) -0.0087(3) 0.0012(3)
Cl3 0.0229(4) 0.0206(5) 0.0228(5) -0.0114(4) -0.0031(3) 0.0004(3)
C1 0.0220(18) 0.0171(18) 0.020(2) -0.0099(16) -0.0107(14) 0.0042(13)
C2 0.0205(18) 0.0171(18) 0.020(2) -0.0104(16) -0.0065(14) 0.0028(14)
C3 0.0235(18) 0.0139(17) 0.0159(18) -0.0092(15) -0.0076(14) 0.0036(13)
C4 0.0184(17) 0.0132(17) 0.0142(18) -0.0059(15) -0.0057(13) 0.0000(13)
C5 0.0203(18) 0.0153(18) 0.014(2) -0.0039(16) -0.0078(14) 0.0025(13)
C6 0.0164(17) 0.026(2) 0.020(2) -0.0091(17) -0.0077(14) 0.0029(14)
C7 0.018(2) 0.044(3) 0.031(2) -0.006(2) -0.0131(16) 0.0009(17)
C8 0.033(2) 0.034(2) 0.040(3) -0.012(2) -0.0211(19) 0.0125(18)
C9 0.028(2) 0.073(4) 0.046(3) -0.041(3) -0.023(2) 0.017(2)
C10 0.0244(18) 0.0201(19) 0.0180(19) -0.0099(16) -0.0111(14) 0.0009(14)
C11 0.024(2) 0.032(2) 0.017(2) -0.0075(18) -0.0112(15) 0.0013(15)
C12 0.0268(19) 0.024(2) 0.019(2) -0.0098(17) -0.0123(15) 0.0031(15)
C13 0.039(2) 0.032(2) 0.028(2) -0.021(2) -0.0180(18) 0.0089(17)
C14 0.0183(18) 0.0209(19) 0.0183(19) -0.0079(16) -0.0053(14) -0.0006(14)
C15 0.0154(18) 0.034(2) 0.023(2) -0.0145(18) -0.0057(14) 0.0044(15)
C16 0.0229(19) 0.026(2) 0.025(2) -0.0091(18) -0.0062(15) -0.0058(15)
C17 0.0170(18) 0.032(2) 0.020(2) -0.0082(18) -0.0043(14) -0.0020(15)
C18 0.0203(17) 0.0167(18) 0.0195(19) -0.0107(16) -0.0107(14) 0.0031(13)
C19 0.0209(18) 0.0173(18) 0.020(2) -0.0092(17) -0.0097(15) 0.0037(14)
C20 0.0209(17) 0.0137(17) 0.021(2) -0.0083(16) -0.0098(14) 0.0039(13)
C21 0.0209(17) 0.0140(17) 0.0183(19) -0.0055(15) -0.0099(14) 0.0001(13)
C22 0.0200(18) 0.0189(18) 0.019(2) -0.0114(16) -0.0104(14) 0.0043(13)
C23 0.0201(18) 0.024(2) 0.021(2) -0.0115(17) -0.0109(14) 0.0036(14)
C24 0.031(2) 0.035(2) 0.025(2) -0.0054(19) -0.0191(17) -0.0003(17)
C25 0.032(2) 0.032(2) 0.033(2) -0.019(2) -0.0197(18) 0.0030(17)
C26 0.027(2) 0.045(3) 0.037(3) -0.026(2) -0.0201(18) 0.0155(18)
C27 0.0212(18) 0.0218(19) 0.025(2) -0.0114(17) -0.0121(15) 0.0061(14)
C28 0.0194(19) 0.034(2) 0.022(2) -0.0078(18) -0.0061(15) 0.0046(15)
C29 0.023(2) 0.031(2) 0.028(2) -0.0106(19) -0.0132(16) 0.0056(16)
C30 0.033(2) 0.034(2) 0.049(3) -0.027(2) -0.015(2) 0.0144(18)
C31 0.0218(18) 0.0203(19) 0.020(2) -0.0070(16) -0.0088(14) 0.0009(14)
C32 0.030(2) 0.020(2) 0.027(2) -0.0020(18) -0.0094(17) 0.0007(16)
C33 0.031(2) 0.035(2) 0.018(2) -0.0095(19) -0.0118(16) 0.0018(17)
C34 0.027(2) 0.029(2) 0.017(2) -0.0072(18) -0.0076(15) 0.0010(16)

loop_
_atom_type_symbol
_atom_type_description
_atom_type_scat_dispersion_real
_atom_type_scat_dispersion_imag
_atom_type_scat_source
C C 0.0033 0.0016 'International Tables Vol C Tables 4.2.6.8 and 6.1.1.4'
H H 0.0000 0.0000 'International Tables Vol C Tables 4.2.6.8 and 6.1.1.4'
Cl Cl 0.1484 0.1585 'International Tables Vol C Tables 4.2.6.8 and 6.1.1.4'
Ru Ru -1.2594 0.8363 'International Tables Vol C Tables 4.2.6.8 and 6.1.1.4'

loop_
_geom_angle_atom_site_label_1
_geom_angle_atom_site_label_2
_geom_angle_atom_site_label_3
_geom_angle
C5 Ru1 C2 63.61(14)
C5 Ru1 C3 65.67(13)
C2 Ru1 C3 39.43(13)
C5 Ru1 C4 39.22(12)
C2 Ru1 C4 65.56(12)
C3 Ru1 C4 40.03(12)
C5 Ru1 C1 38.45(12)
C2 Ru1 C1 38.50(13)
C3 Ru1 C1 66.65(13)
C4 Ru1 C1 66.42(12)
C5 Ru1 Cl2 91.24(10)
C2 Ru1 Cl2 149.56(10)
C3 Ru1 Cl2 145.91(9)
C4 Ru1 Cl2 106.42(9)
C1 Ru1 Cl2 111.06(9)
C5 Ru1 Cl3 138.13(9)
C2 Ru1 Cl3 90.99(9)
C3 Ru1 Cl3 115.75(9)
C4 Ru1 Cl3 155.00(9)
C1 Ru1 Cl3 101.09(9)
Cl2 Ru1 Cl3 98.23(3)
C5 Ru1 Cl1 142.57(9)
C2 Ru1 Cl1 131.03(10)
C3 Ru1 Cl1 103.40(10)
C4 Ru1 Cl1 108.95(9)
C1 Ru1 Cl1 169.29(9)
Cl2 Ru1 Cl1 79.33(3)
Cl3 Ru1 Cl1 79.28(3)
C5 Ru1 Ru2 141.16(10)
C2 Ru1 Ru2 142.50(9)
C3 Ru1 Ru2 152.70(9)
C4 Ru1 Ru2 151.68(8)
C1 Ru1 Ru2 134.79(8)
Cl2 Ru1 Ru2 52.54(2)
Cl3 Ru1 Ru2 51.62(2)
Cl1 Ru1 Ru2 53.41(2)
C19 Ru2 C22 63.98(13)
C19 Ru2 C20 39.17(13)
C22 Ru2 C20 65.78(12)
C19 Ru2 C21 65.97(14)
C22 Ru2 C21 39.00(12)
C20 Ru2 C21 40.59(12)
C19 Ru2 C18 39.05(12)
C22 Ru2 C18 38.47(13)
C20 Ru2 C18 66.80(12)
C21 Ru2 C18 66.54(13)
C19 Ru2 Cl3 149.90(9)
C22 Ru2 Cl3 91.05(9)
C20 Ru2 Cl3 145.82(10)
C21 Ru2 Cl3 105.78(9)
C18 Ru2 Cl3 110.86(9)
C19 Ru2 Cl2 91.38(10)
C22 Ru2 Cl2 138.88(10)
C20 Ru2 Cl2 115.82(9)
C21 Ru2 Cl2 155.74(9)
C18 Ru2 Cl2 101.79(9)
Cl3 Ru2 Cl2 98.22(3)
C19 Ru2 Cl1 130.18(9)
C22 Ru2 Cl1 142.39(10)
C20 Ru2 Cl1 102.89(9)
C21 Ru2 Cl1 108.64(9)
C18 Ru2 Cl1 168.96(9)
Cl3 Ru2 Cl1 79.83(3)
Cl2 Ru2 Cl1 78.72(3)
C19 Ru2 Ru1 142.90(10)
C22 Ru2 Ru1 141.21(9)
C20 Ru2 Ru1 152.41(8)
C21 Ru2 Ru1 150.82(9)
C18 Ru2 Ru1 135.23(9)
Cl3 Ru2 Ru1 52.54(2)
Cl2 Ru2 Ru1 51.60(2)
Cl1 Ru2 Ru1 53.36(2)
Ru1 Cl1 Ru2 73.23(2)
Ru1 Cl2 Ru2 75.86(3)
Ru2 Cl3 Ru1 75.84(2)
C5 C1 C2 105.2(3)
C5 C1 C6 125.4(3)
C2 C1 C6 129.1(3)
C5 C1 Ru1 69.61(19)
C2 C1 Ru1 69.7(2)
C6 C1 Ru1 130.1(2)
C1 C2 C3 111.6(3)
C1 C2 Ru1 71.8(2)
C3 C2 Ru1 70.68(19)
C2 C3 C4 105.7(3)
C2 C3 C10 119.7(3)
C4 C3 C10 134.3(3)
C2 C3 Ru1 69.90(18)
C4 C3 Ru1 70.57(18)
C10 C3 Ru1 128.5(2)
C5 C4 C3 105.4(3)
C5 C4 C14 120.3(3)
C3 C4 C14 133.9(3)
C5 C4 Ru1 69.28(17)
C3 C4 Ru1 69.40(17)
C14 C4 Ru1 130.7(2)
C1 C5 C4 112.1(3)
C1 C5 Ru1 71.9(2)
C4 C5 Ru1 71.49(19)
C1 C6 C9 110.7(3)
C1 C6 C7 110.6(3)
C9 C6 C7 109.4(3)
C1 C6 C8 107.1(3)
C9 C6 C8 109.8(3)
C7 C6 C8 109.2(3)
C12 C10 C3 115.8(3)
C12 C10 C11 106.0(3)
C3 C10 C11 110.0(3)
C12 C10 C13 109.8(3)
C3 C10 C13 106.5(3)
C11 C10 C13 108.6(3)
C15 C14 C17 106.1(3)
C15 C14 C4 113.3(3)
C17 C14 C4 109.9(3)
C15 C14 C16 111.4(3)
C17 C14 C16 106.6(3)
C4 C14 C16 109.3(3)
C22 C18 C19 104.7(3)
C22 C18 C23 126.2(3)
C19 C18 C23 128.6(3)
C22 C18 Ru2 69.54(18)
C19 C18 Ru2 69.09(18)
C23 C18 Ru2 131.5(2)
C20 C19 C18 111.5(3)
C20 C19 Ru2 70.8(2)
C18 C19 Ru2 71.85(19)
C19 C20 C21 106.0(3)
C19 C20 C27 119.5(3)
C21 C20 C27 134.3(3)
C19 C20 Ru2 70.03(19)
C21 C20 Ru2 70.17(18)
C27 C20 Ru2 128.3(2)
C22 C21 C20 105.3(3)
C22 C21 C31 121.2(3)
C20 C21 C31 133.0(3)
C22 C21 Ru2 69.79(19)
C20 C21 Ru2 69.24(18)
C31 C21 Ru2 131.5(2)
C18 C22 C21 112.6(3)
C18 C22 Ru2 71.99(18)
C21 C22 Ru2 71.20(18)
C18 C23 C24 111.4(3)
C18 C23 C26 110.5(3)
C24 C23 C26 109.6(3)
C18 C23 C25 106.5(3)
C24 C23 C25 109.4(3)
C26 C23 C25 109.5(3)
C29 C27 C28 105.8(3)
C29 C27 C30 109.8(3)
C28 C27 C30 108.7(3)
C29 C27 C20 115.7(3)
C28 C27 C20 109.9(3)
C30 C27 C20 106.7(3)
C32 C31 C33 111.4(3)
C32 C31 C21 109.3(3)
C33 C31 C21 114.1(3)
C32 C31 C34 106.4(3)
C33 C31 C34 106.0(3)
C21 C31 C34 109.3(3)

loop_
_geom_bond_atom_site_label_1
_geom_bond_atom_site_label_2
_geom_bond_distance
Ru1 C5 2.131(3)
Ru1 C2 2.134(3)
Ru1 C3 2.144(3)
Ru1 C4 2.160(3)
Ru1 C1 2.161(3)
Ru1 Cl2 2.4165(9)
Ru1 Cl3 2.4480(8)
Ru1 Cl1 2.5057(9)
Ru1 Ru2 2.9901(4)
Ru2 C19 2.130(3)
Ru2 C22 2.134(3)
Ru2 C20 2.140(3)
Ru2 C21 2.153(3)
Ru2 C18 2.167(3)
Ru2 Cl3 2.4175(9)
Ru2 Cl2 2.4475(9)
Ru2 Cl1 2.5073(8)
C1 C5 1.414(5)
C1 C2 1.417(5)
C1 C6 1.522(5)
C2 C3 1.443(5)
C3 C4 1.473(5)
C3 C10 1.537(5)
C4 C5 1.441(5)
C4 C14 1.540(4)
C6 C9 1.523(5)
C6 C7 1.533(5)
C6 C8 1.534(5)
C10 C12 1.531(5)
C10 C11 1.542(5)
C10 C13 1.543(5)
C14 C15 1.535(5)
C14 C17 1.538(5)
C14 C16 1.543(5)
C18 C22 1.417(5)
C18 C19 1.436(5)
C18 C23 1.521(5)
C19 C20 1.431(5)
C20 C21 1.489(5)
C20 C27 1.539(5)
C21 C22 1.432(5)
C21 C31 1.536(5)
C23 C24 1.520(5)
C23 C26 1.527(5)
C23 C25 1.546(5)
C27 C29 1.533(5)
C27 C28 1.535(5)
C27 C30 1.535(5)
C31 C32 1.534(5)
C31 C33 1.535(5)
C31 C34 1.547(5)

loop_
_geom_torsion_atom_site_label_1
_geom_torsion_atom_site_label_2
_geom_torsion_atom_site_label_3
_geom_torsion_atom_site_label_4
_geom_torsion
C5 Ru1 Ru2 C19 -20.5(2)
C2 Ru1 Ru2 C19 -137.5(2)
C3 Ru1 Ru2 C19 146.5(2)
C4 Ru1 Ru2 C19 52.1(2)
C1 Ru1 Ru2 C19 -78.7(2)
Cl2 Ru1 Ru2 C19 4.29(15)
Cl3 Ru1 Ru2 C19 -142.54(15)
Cl1 Ru1 Ru2 C19 110.46(15)
C5 Ru1 Ru2 C22 98.5(2)
C2 Ru1 Ru2 C22 -18.5(2)
C3 Ru1 Ru2 C22 -94.6(2)
C4 Ru1 Ru2 C22 171.1(2)
C1 Ru1 Ru2 C22 40.3(2)
Cl2 Ru1 Ru2 C22 123.25(15)
Cl3 Ru1 Ru2 C22 -23.58(15)
Cl1 Ru1 Ru2 C22 -130.58(15)
C5 Ru1 Ru2 C20 -96.3(2)
C2 Ru1 Ru2 C20 146.7(3)
C3 Ru1 Ru2 C20 70.7(3)
C4 Ru1 Ru2 C20 -23.7(3)
C1 Ru1 Ru2 C20 -154.5(2)
Cl2 Ru1 Ru2 C20 -71.5(2)
Cl3 Ru1 Ru2 C20 141.6(2)
Cl1 Ru1 Ru2 C20 34.6(2)
C5 Ru1 Ru2 C21 170.1(2)
C2 Ru1 Ru2 C21 53.0(2)
C3 Ru1 Ru2 C21 -23.0(3)
C4 Ru1 Ru2 C21 -117.3(3)
C1 Ru1 Ru2 C21 111.9(2)
Cl2 Ru1 Ru2 C21 -165.18(18)
Cl3 Ru1 Ru2 C21 48.00(18)
Cl1 Ru1 Ru2 C21 -59.01(18)
C5 Ru1 Ru2 C18 39.87(18)
C2 Ru1 Ru2 C18 -77.2(2)
C3 Ru1 Ru2 C18 -153.2(2)
C4 Ru1 Ru2 C18 112.5(2)
C1 Ru1 Ru2 C18 -18.35(18)
Cl2 Ru1 Ru2 C18 64.61(13)
Cl3 Ru1 Ru2 C18 -82.21(13)
Cl1 Ru1 Ru2 C18 170.78(13)
C5 Ru1 Ru2 Cl3 122.08(14)
C2 Ru1 Ru2 Cl3 5.04(17)
C3 Ru1 Ru2 Cl3 -70.98(19)
C4 Ru1 Ru2 Cl3 -165.32(19)
C1 Ru1 Ru2 Cl3 63.87(13)
Cl2 Ru1 Ru2 Cl3 146.82(4)
Cl1 Ru1 Ru2 Cl3 -107.01(4)
C5 Ru1 Ru2 Cl2 -24.74(14)
C2 Ru1 Ru2 Cl2 -141.78(17)
C3 Ru1 Ru2 Cl2 142.19(19)
C4 Ru1 Ru2 Cl2 47.86(19)
C1 Ru1 Ru2 Cl2 -82.95(13)
Cl3 Ru1 Ru2 Cl2 -146.82(4)
Cl1 Ru1 Ru2 Cl2 106.17(4)
C5 Ru1 Ru2 Cl1 -130.91(14)
C2 Ru1 Ru2 Cl1 112.05(17)
C3 Ru1 Ru2 Cl1 36.02(19)
C4 Ru1 Ru2 Cl1 -58.31(19)
C1 Ru1 Ru2 Cl1 170.88(13)
Cl2 Ru1 Ru2 Cl1 -106.17(4)
Cl3 Ru1 Ru2 Cl1 107.01(4)
C5 Ru1 Cl1 Ru2 128.77(16)
C2 Ru1 Cl1 Ru2 -131.59(12)
C3 Ru1 Cl1 Ru2 -163.90(9)
C4 Ru1 Cl1 Ru2 154.73(9)
C1 Ru1 Cl1 Ru2 -142.7(5)
Cl2 Ru1 Cl1 Ru2 50.87(2)
Cl3 Ru1 Cl1 Ru2 -49.73(3)
C19 Ru2 Cl1 Ru1 -132.29(13)
C22 Ru2 Cl1 Ru1 128.78(15)
C20 Ru2 Cl1 Ru1 -164.33(10)
C21 Ru2 Cl1 Ru1 153.83(9)
C18 Ru2 Cl1 Ru1 -143.9(5)
Cl3 Ru2 Cl1 Ru1 50.46(3)
Cl2 Ru2 Cl1 Ru1 -50.13(3)
C5 Ru1 Cl2 Ru2 164.78(9)
C2 Ru1 Cl2 Ru2 131.98(18)
C3 Ru1 Cl2 Ru2 -149.89(17)
C4 Ru1 Cl2 Ru2 -158.48(9)
C1 Ru1 Cl2 Ru2 130.99(9)
Cl3 Ru1 Cl2 Ru2 25.69(3)
Cl1 Ru1 Cl2 Ru2 -51.69(2)
C19 Ru2 Cl2 Ru1 -177.41(9)
C22 Ru2 Cl2 Ru1 -127.19(14)
C20 Ru2 Cl2 Ru1 150.79(10)
C21 Ru2 Cl2 Ru1 162.3(2)
C18 Ru2 Cl2 Ru1 -139.46(9)
Cl3 Ru2 Cl2 Ru1 -26.03(3)
Cl1 Ru2 Cl2 Ru1 51.80(3)
C19 Ru2 Cl3 Ru1 133.0(2)
C22 Ru2 Cl3 Ru1 165.49(10)
C20 Ru2 Cl3 Ru1 -149.22(16)
C21 Ru2 Cl3 Ru1 -157.88(9)
C18 Ru2 Cl3 Ru1 131.69(10)
Cl2 Ru2 Cl3 Ru1 25.68(3)
Cl1 Ru2 Cl3 Ru1 -51.22(3)
C5 Ru1 Cl3 Ru2 -127.24(15)
C2 Ru1 Cl3 Ru2 -176.93(10)
C3 Ru1 Cl3 Ru2 151.21(10)
C4 Ru1 Cl3 Ru2 163.5(2)
C1 Ru1 Cl3 Ru2 -139.51(9)
Cl2 Ru1 Cl3 Ru2 -26.03(3)
Cl1 Ru1 Cl3 Ru2 51.39(3)
C2 Ru1 C1 C5 -115.8(3)
C3 Ru1 C1 C5 -79.8(2)
C4 Ru1 C1 C5 -35.9(2)
Cl2 Ru1 C1 C5 63.4(2)
Cl3 Ru1 C1 C5 166.81(18)
Cl1 Ru1 C1 C5 -102.3(5)
Ru2 Ru1 C1 C5 120.99(18)
C5 Ru1 C1 C2 115.8(3)
C3 Ru1 C1 C2 36.03(19)
C4 Ru1 C1 C2 79.8(2)
Cl2 Ru1 C1 C2 179.19(16)
Cl3 Ru1 C1 C2 -77.40(18)
Cl1 Ru1 C1 C2 13.5(6)
Ru2 Ru1 C1 C2 -123.22(17)
C5 Ru1 C1 C6 -119.6(4)
C2 Ru1 C1 C6 124.6(4)
C3 Ru1 C1 C6 160.6(3)
C4 Ru1 C1 C6 -155.6(3)
Cl2 Ru1 C1 C6 -56.2(3)
Cl3 Ru1 C1 C6 47.2(3)
Cl1 Ru1 C1 C6 138.1(4)
Ru2 Ru1 C1 C6 1.3(4)
C5 C1 C2 C3 1.3(4)
C6 C1 C2 C3 174.5(3)
Ru1 C1 C2 C3 -59.7(2)
C5 C1 C2 Ru1 61.0(2)
C6 C1 C2 Ru1 -125.8(4)
C5 Ru1 C2 C1 -38.68(19)
C3 Ru1 C2 C1 -121.8(3)
C4 Ru1 C2 C1 -82.3(2)
Cl2 Ru1 C2 C1 -1.5(3)
Cl3 Ru1 C2 C1 106.70(18)
Cl1 Ru1 C2 C1 -176.69(14)
Ru2 Ru1 C2 C1 102.7(2)
C5 Ru1 C2 C3 83.1(2)
C4 Ru1 C2 C3 39.49(19)
C1 Ru1 C2 C3 121.8(3)
Cl2 Ru1 C2 C3 120.3(2)
Cl3 Ru1 C2 C3 -131.55(19)
Cl1 Ru1 C2 C3 -54.9(2)
Ru2 Ru1 C2 C3 -135.50(17)
C1 C2 C3 C4 -1.6(4)
Ru1 C2 C3 C4 -61.9(2)
C1 C2 C3 C10 -176.0(3)
Ru1 C2 C3 C10 123.7(3)
C1 C2 C3 Ru1 60.3(2)
C5 Ru1 C3 C2 -77.4(2)
C4 Ru1 C3 C2 -115.8(3)
C1 Ru1 C3 C2 -35.2(2)
Cl2 Ru1 C3 C2 -128.68(19)
Cl3 Ru1 C3 C2 56.2(2)
Cl1 Ru1 C3 C2 140.60(19)
Ru2 Ru1 C3 C2 111.6(2)
C5 Ru1 C3 C4 38.41(18)
C2 Ru1 C3 C4 115.8(3)
C1 Ru1 C3 C4 80.6(2)
Cl2 Ru1 C3 C4 -12.9(3)
Cl3 Ru1 C3 C4 171.98(16)
Cl1 Ru1 C3 C4 -103.60(18)
Ru2 Ru1 C3 C4 -132.64(18)
C5 Ru1 C3 C10 170.1(3)
C2 Ru1 C3 C10 -112.5(4)
C4 Ru1 C3 C10 131.7(4)
C1 Ru1 C3 C10 -147.7(3)
Cl2 Ru1 C3 C10 118.8(3)
Cl3 Ru1 C3 C10 -56.3(3)
Cl1 Ru1 C3 C10 28.1(3)
Ru2 Ru1 C3 C10 -0.9(4)
C2 C3 C4 C5 1.2(4)
C10 C3 C4 C5 174.4(3)
Ru1 C3 C4 C5 -60.3(2)
C2 C3 C4 C14 -171.3(3)
C10 C3 C4 C14 1.9(6)
Ru1 C3 C4 C14 127.2(4)
C2 C3 C4 Ru1 61.4(2)
C10 C3 C4 Ru1 -125.3(4)
C2 Ru1 C4 C5 77.6(2)
C3 Ru1 C4 C5 116.5(3)
C1 Ru1 C4 C5 35.3(2)
Cl2 Ru1 C4 C5 -71.02(19)
Cl3 Ru1 C4 C5 99.2(3)
Cl1 Ru1 C4 C5 -155.11(17)
Ru2 Ru1 C4 C5 -108.9(2)
C5 Ru1 C4 C3 -116.5(3)
C2 Ru1 C4 C3 -38.9(2)
C1 Ru1 C4 C3 -81.2(2)
Cl2 Ru1 C4 C3 172.51(17)
Cl3 Ru1 C4 C3 -17.3(3)
Cl1 Ru1 C4 C3 88.42(18)
Ru2 Ru1 C4 C3 134.66(18)
C5 Ru1 C4 C14 112.7(4)
C2 Ru1 C4 C14 -169.7(4)
C3 Ru1 C4 C14 -130.8(4)
C1 Ru1 C4 C14 148.0(3)
Cl2 Ru1 C4 C14 41.7(3)
Cl3 Ru1 C4 C14 -148.1(2)
Cl1 Ru1 C4 C14 -42.4(3)
Ru2 Ru1 C4 C14 3.8(5)
C2 C1 C5 C4 -0.5(4)
C6 C1 C5 C4 -174.1(3)
Ru1 C1 C5 C4 60.5(2)
C2 C1 C5 Ru1 -61.0(2)
C6 C1 C5 Ru1 125.4(3)
C3 C4 C5 C1 -0.4(4)
C14 C4 C5 C1 173.3(3)
Ru1 C4 C5 C1 -60.8(2)
C3 C4 C5 Ru1 60.4(2)
C14 C4 C5 Ru1 -125.9(3)
C2 Ru1 C5 C1 38.7(2)
C3 Ru1 C5 C1 82.5(2)
C4 Ru1 C5 C1 121.7(3)
Cl2 Ru1 C5 C1 -123.42(19)
Cl3 Ru1 C5 C1 -19.6(3)
Cl1 Ru1 C5 C1 162.61(15)
Ru2 Ru1 C5 C1 -104.0(2)
C2 Ru1 C5 C4 -83.0(2)
C3 Ru1 C5 C4 -39.18(19)
C1 Ru1 C5 C4 -121.7(3)
Cl2 Ru1 C5 C4 114.87(18)
Cl3 Ru1 C5 C4 -141.31(15)
Cl1 Ru1 C5 C4 40.9(3)
Ru2 Ru1 C5 C4 134.28(16)
C5 C1 C6 C9 -39.1(5)
C2 C1 C6 C9 148.9(4)
Ru1 C1 C6 C9 53.2(4)
C5 C1 C6 C7 -160.5(3)
C2 C1 C6 C7 27.5(5)
Ru1 C1 C6 C7 -68.2(4)
C5 C1 C6 C8 80.5(4)
C2 C1 C6 C8 -91.4(4)
Ru1 C1 C6 C8 172.8(3)
C2 C3 C10 C12 -157.0(3)
C4 C3 C10 C12 30.5(5)
Ru1 C3 C10 C12 -70.0(4)
C2 C3 C10 C11 -37.0(4)
C4 C3 C10 C11 150.5(4)
Ru1 C3 C10 C11 50.0(4)
C2 C3 C10 C13 80.6(4)
C4 C3 C10 C13 -91.9(4)
Ru1 C3 C10 C13 167.6(2)
C5 C4 C14 C15 118.5(4)
C3 C4 C14 C15 -69.9(5)
Ru1 C4 C14 C15 30.7(4)
C5 C4 C14 C17 0.0(4)
C3 C4 C14 C17 171.6(4)
Ru1 C4 C14 C17 -87.8(4)
C5 C4 C14 C16 -116.6(3)
C3 C4 C14 C16 55.0(5)
Ru1 C4 C14 C16 155.6(3)
C19 Ru2 C18 C22 -115.6(3)
C20 Ru2 C18 C22 -79.7(2)
C21 Ru2 C18 C22 -35.36(19)
Cl3 Ru2 C18 C22 63.4(2)
Cl2 Ru2 C18 C22 167.02(17)
Cl1 Ru2 C18 C22 -101.5(5)
Ru1 Ru2 C18 C22 120.69(18)
C22 Ru2 C18 C19 115.6(3)
C20 Ru2 C18 C19 35.8(2)
C21 Ru2 C18 C19 80.2(2)
Cl3 Ru2 C18 C19 178.97(18)
Cl2 Ru2 C18 C19 -77.4(2)
Cl1 Ru2 C18 C19 14.1(6)
Ru1 Ru2 C18 C19 -123.71(19)
C19 Ru2 C18 C23 123.6(4)
C22 Ru2 C18 C23 -120.8(4)
C20 Ru2 C18 C23 159.5(3)
C21 Ru2 C18 C23 -156.2(3)
Cl3 Ru2 C18 C23 -57.4(3)
Cl2 Ru2 C18 C23 46.2(3)
Cl1 Ru2 C18 C23 137.7(4)
Ru1 Ru2 C18 C23 -0.1(4)
C22 C18 C19 C20 1.0(4)
C23 C18 C19 C20 173.1(3)
Ru2 C18 C19 C20 -59.9(2)
C22 C18 C19 Ru2 60.9(2)
C23 C18 C19 Ru2 -127.0(3)
C22 Ru2 C19 C20 82.9(2)
C21 Ru2 C19 C20 39.72(19)
C18 Ru2 C19 C20 121.5(3)
Cl3 Ru2 C19 C20 119.6(2)
Cl2 Ru2 C19 C20 -131.32(18)
Cl1 Ru2 C19 C20 -55.0(2)
Ru1 Ru2 C19 C20 -134.68(17)
C22 Ru2 C19 C18 -38.6(2)
C20 Ru2 C19 C18 -121.5(3)
C21 Ru2 C19 C18 -81.8(2)
Cl3 Ru2 C19 C18 -1.9(3)
Cl2 Ru2 C19 C18 107.14(19)
Cl1 Ru2 C19 C18 -176.50(15)
Ru1 Ru2 C19 C18 103.8(2)
C18 C19 C20 C21 -0.8(4)
Ru2 C19 C20 C21 -61.4(2)
C18 C19 C20 C27 -176.0(3)
Ru2 C19 C20 C27 123.5(3)
C18 C19 C20 Ru2 60.5(2)
C22 Ru2 C20 C19 -77.9(2)
C21 Ru2 C20 C19 -116.2(3)
C18 Ru2 C20 C19 -35.75(19)
Cl3 Ru2 C20 C19 -129.09(19)
Cl2 Ru2 C20 C19 56.5(2)
Cl1 Ru2 C20 C19 140.08(18)
Ru1 Ru2 C20 C19 112.2(2)
C19 Ru2 C20 C21 116.2(3)
C22 Ru2 C20 C21 38.31(18)
C18 Ru2 C20 C21 80.48(19)
Cl3 Ru2 C20 C21 -12.9(3)
Cl2 Ru2 C20 C21 172.74(15)
Cl1 Ru2 C20 C21 -103.70(17)
Ru1 Ru2 C20 C21 -131.59(19)
C19 Ru2 C20 C27 -112.4(4)
C22 Ru2 C20 C27 169.7(3)
C21 Ru2 C20 C27 131.4(4)
C18 Ru2 C20 C27 -148.2(3)
Cl3 Ru2 C20 C27 118.5(3)
Cl2 Ru2 C20 C27 -55.9(3)
Cl1 Ru2 C20 C27 27.7(3)
Ru1 Ru2 C20 C27 -0.2(5)
C19 C20 C21 C22 0.4(4)
C27 C20 C21 C22 174.4(3)
Ru2 C20 C21 C22 -60.9(2)
C19 C20 C21 C31 -170.8(3)
C27 C20 C21 C31 3.3(6)
Ru2 C20 C21 C31 128.0(4)
C19 C20 C21 Ru2 61.3(2)
C27 C20 C21 Ru2 -124.7(4)
C19 Ru2 C21 C22 77.7(2)
C20 Ru2 C21 C22 116.1(3)
C18 Ru2 C21 C22 34.89(19)
Cl3 Ru2 C21 C22 -71.41(19)
Cl2 Ru2 C21 C22 100.0(3)
Cl1 Ru2 C21 C22 -155.76(17)
Ru1 Ru2 C21 C22 -109.2(2)
C19 Ru2 C21 C20 -38.34(19)
C22 Ru2 C21 C20 -116.1(3)
C18 Ru2 C21 C20 -81.2(2)
Cl3 Ru2 C21 C20 172.53(16)
Cl2 Ru2 C21 C20 -16.1(3)
Cl1 Ru2 C21 C20 88.18(18)
Ru1 Ru2 C21 C20 134.72(18)
C19 Ru2 C21 C31 -168.0(3)
C22 Ru2 C21 C31 114.3(4)
C20 Ru2 C21 C31 -129.7(4)
C18 Ru2 C21 C31 149.2(3)
Cl3 Ru2 C21 C31 42.9(3)
Cl2 Ru2 C21 C31 -145.7(2)
Cl1 Ru2 C21 C31 -41.5(3)
Ru1 Ru2 C21 C31 5.1(4)
C19 C18 C22 C21 -0.7(4)
C23 C18 C22 C21 -173.1(3)
Ru2 C18 C22 C21 59.9(2)
C19 C18 C22 Ru2 -60.6(2)
C23 C18 C22 Ru2 127.1(3)
C20 C21 C22 C18 0.2(4)
C31 C21 C22 C18 172.7(3)
Ru2 C21 C22 C18 -60.3(2)
C20 C21 C22 Ru2 60.5(2)
C31 C21 C22 Ru2 -127.0(3)
C19 Ru2 C22 C18 39.2(2)
C20 Ru2 C22 C18 82.6(2)
C21 Ru2 C22 C18 122.5(3)
Cl3 Ru2 C22 C18 -123.32(18)
Cl2 Ru2 C22 C18 -19.5(3)
Cl1 Ru2 C22 C18 162.09(15)
Ru1 Ru2 C22 C18 -104.8(2)
C19 Ru2 C22 C21 -83.3(2)
C20 Ru2 C22 C21 -39.9(2)
C18 Ru2 C22 C21 -122.5(3)
Cl3 Ru2 C22 C21 114.18(18)
Cl2 Ru2 C22 C21 -142.03(17)
Cl1 Ru2 C22 C21 39.6(3)
Ru1 Ru2 C22 C21 132.70(17)
C22 C18 C23 C24 -158.2(3)
C19 C18 C23 C24 31.3(5)
Ru2 C18 C23 C24 -64.2(4)
C22 C18 C23 C26 -36.1(5)
C19 C18 C23 C26 153.4(3)
Ru2 C18 C23 C26 57.9(4)
C22 C18 C23 C25 82.7(4)
C19 C18 C23 C25 -87.9(4)
Ru2 C18 C23 C25 176.6(2)
C19 C20 C27 C29 -156.9(3)
C21 C20 C27 C29 29.7(5)
Ru2 C20 C27 C29 -69.9(4)
C19 C20 C27 C28 -37.2(4)
C21 C20 C27 C28 149.4(4)
Ru2 C20 C27 C28 49.8(4)
C19 C20 C27 C30 80.5(4)
C21 C20 C27 C30 -92.9(4)
Ru2 C20 C27 C30 167.5(3)
C22 C21 C31 C32 -114.1(3)
C20 C21 C31 C32 55.9(5)
Ru2 C21 C31 C32 156.1(2)
C22 C21 C31 C33 120.4(3)
C20 C21 C31 C33 -69.6(5)
Ru2 C21 C31 C33 30.7(4)
C22 C21 C31 C34 2.0(4)
C20 C21 C31 C34 172.0(3)
Ru2 C21 C31 C34 -87.8(3)
